data_2232294
loop_
_publ_author_name
'Yin, Bang-Shao'
'Li, Tian-Bao'
'Yang, Ming-Sheng'

_publ_section_title
;
 [<i>N</i>,<i>N</i>-Bis(diphenylphosphanyl)benzylamine-\k^2^<i>P</i>,<i>P</i>']dichloridonickel(II)
 dichloromethane monosolvate
;
_journal_coeditor_code HB6452
_journal_issue 11
_journal_name_full 'Acta Crystallographica Section E'
_journal_page_first m1571
_journal_paper_doi 10.1107/S1600536811042759
_journal_volume 67
_journal_year 2011
_chemical_formula_iupac '[Ni Cl2 (C31 H27 N P2)], C H2 Cl2'
_chemical_formula_moiety 'C31 H27 Cl2 N Ni P2, C H2 Cl2'
_chemical_formula_sum 'C32 H29 Cl4 N Ni P2'
_chemical_formula_weight 690.01
_chemical_name_systematic
;\
[<i>N</i>,<i>N</i>-Bis(diphenylphosphanyl)benzylamine-\
\k^2^<i>P</i>,<i>P</i>']dichloridonickel(II) dichloromethane monosolvate
;
_space_group_IT_number 4
_symmetry_cell_setting monoclinic
_symmetry_space_group_name_Hall 'P 2yb'
_symmetry_space_group_name_H-M 'P 1 21 1'
_atom_sites_solution_hydrogens geom
_atom_sites_solution_primary direct
_atom_sites_solution_secondary difmap
_cell_angle_alpha 90.00
_cell_angle_beta 91.815(12)
_cell_angle_gamma 90.00
_cell_formula_units_Z 2
_cell_length_a 11.074(6)
_cell_length_b 8.906(5)
_cell_length_c 15.814(8)
_cell_measurement_reflns_used 6160
_cell_measurement_temperature 113(2)
_cell_measurement_theta_max 27.9
_cell_measurement_theta_min 1.3
_cell_volume 1558.9(14)
_computing_cell_refinement 'CrystalClear (Rigaku/MSC, 2005)'
_computing_data_collection 'CrystalClear (Rigaku/MSC, 2005)'
_computing_data_reduction 'CrystalClear (Rigaku/MSC, 2005)'
_computing_molecular_graphics 'SHELXTL (Sheldrick, 2008)'
_computing_publication_material 'CrystalStructure (Rigaku/MSC, 2005)'
_computing_structure_refinement 'SHELXL97 (Sheldrick, 2008)'
_computing_structure_solution 'SHELXS97 (Sheldrick, 2008)'
_diffrn_ambient_temperature 113(2)
_diffrn_detector_area_resol_mean 14.22
_diffrn_measured_fraction_theta_full 1.000
_diffrn_measured_fraction_theta_max 1.000
_diffrn_measurement_device_type 'Rigaku Saturn724 CCD'
_diffrn_measurement_method '\w and \f scans'
_diffrn_radiation_monochromator multilayer
_diffrn_radiation_source 'rotating anode'
_diffrn_radiation_type MoK\a
_diffrn_radiation_wavelength 0.71073
_diffrn_reflns_av_R_equivalents 0.0415
_diffrn_reflns_av_sigmaI/netI 0.0741
_diffrn_reflns_limit_h_max 13
_diffrn_reflns_limit_h_min -12
_diffrn_reflns_limit_k_max 10
_diffrn_reflns_limit_k_min -10
_diffrn_reflns_limit_l_max 18
_diffrn_reflns_limit_l_min -18
_diffrn_reflns_number 13329
_diffrn_reflns_theta_full 25.01
_diffrn_reflns_theta_max 25.01
_diffrn_reflns_theta_min 1.29
_diffrn_standards_decay_% 0
_diffrn_standards_interval_count 0
_diffrn_standards_interval_time 0
_diffrn_standards_number 0
_exptl_absorpt_coefficient_mu 1.091
_exptl_absorpt_correction_T_max 0.8622
_exptl_absorpt_correction_T_min 0.6693
_exptl_absorpt_correction_type multi-scan
_exptl_absorpt_process_details '(CrystalClear; Rigaku/MSC, 2005)'
_exptl_crystal_colour Red
_exptl_crystal_density_diffrn 1.470
_exptl_crystal_density_method 'not measured'
_exptl_crystal_description Prism
_exptl_crystal_F_000 708
_exptl_crystal_size_max 0.40
_exptl_crystal_size_mid 0.18
_exptl_crystal_size_min 0.14
_refine_diff_density_max 0.253
_refine_diff_density_min -0.282
_refine_ls_abs_structure_details 'Flack (1983), xxx Friedel pairs'
_refine_ls_abs_structure_Flack -0.024(10)
_refine_ls_extinction_method none
_refine_ls_goodness_of_fit_ref 0.925
_refine_ls_hydrogen_treatment constr
_refine_ls_matrix_type full
_refine_ls_number_parameters 361
_refine_ls_number_reflns 5495
_refine_ls_number_restraints 1
_refine_ls_restrained_S_all 0.925
_refine_ls_R_factor_all 0.0287
_refine_ls_R_factor_gt 0.0258
_refine_ls_shift/su_max 0.001
_refine_ls_shift/su_mean 0.000
_refine_ls_structure_factor_coef Fsqd
_refine_ls_weighting_details 'calc w=1/[\s^2^(Fo^2^)+(0.0000P)^2^] where P=(Fo^2^+2Fc^2^)/3'
_refine_ls_weighting_scheme calc
_refine_ls_wR_factor_gt 0.0483
_refine_ls_wR_factor_ref 0.0486
_reflns_number_gt 4621
_reflns_number_total 5495
_reflns_threshold_expression I>2\s(I)
_cod_data_source_file hb6452.cif
_cod_data_source_block I
_cod_depositor_comments
;
 Correcting the _chemical_name_systematic data item value by replacing the
 full stop symbol ('.') with the opening angle bracket symbol ('<') after
 consulting the original publication.

 Antanas Vaitkus,
 2018-10-12
;
_cod_original_sg_symbol_H-M 'P 21'
_cod_database_code 2232294
_cod_database_fobs_code 2232294

loop_
_symmetry_equiv_pos_as_xyz
'x, y, z'
'-x, y+1/2, -z'

loop_
_atom_site_type_symbol
_atom_site_label
_atom_site_fract_x
_atom_site_fract_y
_atom_site_fract_z
_atom_site_U_iso_or_equiv
_atom_site_adp_type
_atom_site_calc_flag
_atom_site_refinement_flags
_atom_site_occupancy
_atom_site_symmetry_multiplicity
Ni Ni1 0.24520(3) 0.12907(4) 0.25187(2) 0.01363(9) Uani d . 1 1
P P1 0.19289(7) 0.34210(8) 0.20080(5) 0.01374(18) Uani d . 1 1
P P2 0.18168(7) 0.25751(9) 0.35457(5) 0.01453(18) Uani d . 1 1
Cl Cl1 0.30331(7) 0.03925(8) 0.12990(5) 0.02271(19) Uani d . 1 1
Cl Cl2 0.27702(7) -0.07305(8) 0.32932(5) 0.02193(19) Uani d . 1 1
N N1 0.1629(2) 0.4177(2) 0.29700(14) 0.0119(5) Uani d . 1 1
C C1 0.0598(2) 0.3345(3) 0.13067(17) 0.0143(7) Uani d . 1 1
C C2 -0.0161(3) 0.2103(3) 0.13591(18) 0.0173(7) Uani d . 1 1
H H2 0.0040 0.1305 0.1737 0.021 Uiso calc R 1 1
C C3 -0.1213(3) 0.2036(3) 0.08575(18) 0.0183(7) Uani d . 1 1
H H3 -0.1734 0.1194 0.0899 0.022 Uiso calc R 1 1
C C4 -0.1506(3) 0.3180(3) 0.03001(18) 0.0201(8) Uani d . 1 1
H H4 -0.2224 0.3125 -0.0043 0.024 Uiso calc R 1 1
C C5 -0.0747(3) 0.4409(4) 0.02447(18) 0.0212(8) Uani d . 1 1
H H5 -0.0949 0.5197 -0.0139 0.025 Uiso calc R 1 1
C C6 0.0308(3) 0.4503(3) 0.07432(17) 0.0181(7) Uani d . 1 1
H H6 0.0826 0.5348 0.0700 0.022 Uiso calc R 1 1
C C7 0.3021(2) 0.4579(3) 0.14861(18) 0.0154(7) Uani d . 1 1
C C8 0.3364(3) 0.4166(3) 0.06774(18) 0.0205(7) Uani d . 1 1
H H8 0.2981 0.3342 0.0397 0.025 Uiso calc R 1 1
C C9 0.4265(3) 0.4961(4) 0.0282(2) 0.0287(9) Uani d . 1 1
H H9 0.4512 0.4664 -0.0263 0.034 Uiso calc R 1 1
C C10 0.4804(3) 0.6176(4) 0.06764(19) 0.0305(8) Uani d . 1 1
H H10 0.5423 0.6711 0.0404 0.037 Uiso calc R 1 1
C C11 0.4441(3) 0.6628(3) 0.1479(2) 0.0314(9) Uani d . 1 1
H H11 0.4799 0.7483 0.1745 0.038 Uiso calc R 1 1
C C12 0.3564(3) 0.5823(3) 0.18788(19) 0.0233(8) Uani d . 1 1
H H12 0.3326 0.6116 0.2427 0.028 Uiso calc R 1 1
C C13 0.0374(3) 0.2126(3) 0.39800(18) 0.0168(7) Uani d . 1 1
C C14 -0.0082(3) 0.3010(3) 0.46292(19) 0.0241(8) Uani d . 1 1
H H14 0.0422 0.3739 0.4901 0.029 Uiso calc R 1 1
C C15 -0.1253(3) 0.2833(4) 0.4876(2) 0.0346(10) Uani d . 1 1
H H15 -0.1559 0.3449 0.5311 0.041 Uiso calc R 1 1
C C16 -0.1986(3) 0.1755(4) 0.4491(2) 0.0406(11) Uani d . 1 1
H H16 -0.2801 0.1654 0.4654 0.049 Uiso calc R 1 1
C C17 -0.1546(3) 0.0827(4) 0.3874(2) 0.0372(10) Uani d . 1 1
H H17 -0.2047 0.0070 0.3626 0.045 Uiso calc R 1 1
C C18 -0.0357(3) 0.1007(3) 0.36136(18) 0.0237(8) Uani d . 1 1
H H18 -0.0048 0.0369 0.3190 0.028 Uiso calc R 1 1
C C19 0.2807(2) 0.2932(3) 0.44522(18) 0.0157(7) Uani d . 1 1
C C20 0.2719(3) 0.2011(3) 0.51609(19) 0.0204(8) Uani d . 1 1
H H20 0.2116 0.1254 0.5172 0.024 Uiso calc R 1 1
C C21 0.3513(3) 0.2202(4) 0.5850(2) 0.0292(9) Uani d . 1 1
H H21 0.3448 0.1582 0.6335 0.035 Uiso calc R 1 1
C C22 0.4409(3) 0.3307(4) 0.5829(2) 0.0299(9) Uani d . 1 1
H H22 0.4951 0.3440 0.6300 0.036 Uiso calc R 1 1
C C23 0.4504(3) 0.4198(4) 0.51283(19) 0.0273(8) Uani d . 1 1
H H23 0.5117 0.4944 0.5118 0.033 Uiso calc R 1 1
C C24 0.3714(3) 0.4025(3) 0.4430(2) 0.0228(8) Uani d . 1 1
H H24 0.3791 0.4642 0.3945 0.027 Uiso calc R 1 1
C C25 0.1090(3) 0.5631(3) 0.32274(18) 0.0194(7) Uani d . 1 1
H H25A 0.1721 0.6418 0.3215 0.023 Uiso calc R 1 1
H H25B 0.0828 0.5543 0.3818 0.023 Uiso calc R 1 1
C C26 0.0019(3) 0.6127(3) 0.26724(17) 0.0175(7) Uani d . 1 1
C C27 0.0136(3) 0.7352(3) 0.2139(2) 0.0238(8) Uani d . 1 1
H H27 0.0882 0.7878 0.2130 0.029 Uiso calc R 1 1
C C28 -0.0836(3) 0.7818(3) 0.1614(2) 0.0301(9) Uani d . 1 1
H H28 -0.0755 0.8668 0.1257 0.036 Uiso calc R 1 1
C C29 -0.1912(3) 0.7035(3) 0.1619(2) 0.0311(9) Uani d . 1 1
H H29 -0.2568 0.7334 0.1255 0.037 Uiso calc R 1 1
C C30 -0.2037(3) 0.5807(3) 0.2156(2) 0.0283(9) Uani d . 1 1
H H30 -0.2783 0.5279 0.2161 0.034 Uiso calc R 1 1
C C31 -0.1081(3) 0.5351(3) 0.26821(18) 0.0214(7) Uani d . 1 1
H H31 -0.1171 0.4515 0.3048 0.026 Uiso calc R 1 1
Cl Cl3 0.64281(7) 0.01513(9) 0.20683(5) 0.0317(2) Uani d . 1 1
Cl Cl4 0.54852(8) 0.27948(10) 0.29145(6) 0.0474(3) Uani d . 1 1
C C32 0.5825(3) 0.1997(3) 0.1931(2) 0.0323(9) Uani d . 1 1
H H32A 0.6420 0.2636 0.1646 0.039 Uiso calc R 1 1
H H32B 0.5083 0.1951 0.1567 0.039 Uiso calc R 1 1

loop_
_atom_site_aniso_label
_atom_site_aniso_U_11
_atom_site_aniso_U_22
_atom_site_aniso_U_33
_atom_site_aniso_U_12
_atom_site_aniso_U_13
_atom_site_aniso_U_23
Ni1 0.0163(2) 0.01266(18) 0.01190(18) 0.00101(17) -0.00072(14) -0.00153(18)
P1 0.0160(5) 0.0132(4) 0.0121(4) -0.0003(4) 0.0012(3) -0.0006(4)
P2 0.0177(5) 0.0142(4) 0.0116(4) -0.0007(4) 0.0006(3) -0.0011(4)
Cl1 0.0259(5) 0.0253(5) 0.0169(4) 0.0040(4) -0.0002(3) -0.0083(4)
Cl2 0.0248(5) 0.0170(4) 0.0236(5) 0.0030(3) -0.0035(4) 0.0038(4)
N1 0.0175(14) 0.0081(13) 0.0103(13) 0.0027(11) 0.0027(10) -0.0010(11)
C1 0.0135(17) 0.0176(17) 0.0119(16) -0.0006(14) 0.0028(13) -0.0020(14)
C2 0.0253(19) 0.0152(17) 0.0114(17) 0.0023(15) 0.0010(14) 0.0018(14)
C3 0.0214(19) 0.0157(17) 0.0179(18) -0.0037(14) 0.0043(14) -0.0026(15)
C4 0.0150(18) 0.029(2) 0.0166(18) 0.0008(15) -0.0008(14) -0.0015(15)
C5 0.0202(19) 0.025(2) 0.0181(19) 0.0034(15) 0.0003(14) 0.0061(17)
C6 0.0200(18) 0.0188(18) 0.0156(18) -0.0011(14) 0.0014(14) 0.0023(15)
C7 0.0121(17) 0.0153(17) 0.0188(18) 0.0012(13) 0.0019(13) 0.0045(14)
C8 0.0236(19) 0.0201(18) 0.0181(18) -0.0043(15) 0.0032(14) -0.0001(16)
C9 0.031(2) 0.035(2) 0.0209(19) 0.0001(18) 0.0068(16) 0.0049(17)
C10 0.024(2) 0.034(2) 0.034(2) -0.0086(18) 0.0076(16) 0.014(2)
C11 0.037(2) 0.021(2) 0.036(2) -0.0121(16) 0.0040(17) -0.0004(17)
C12 0.0243(19) 0.0218(19) 0.0239(19) -0.0066(15) 0.0046(15) -0.0028(15)
C13 0.0148(18) 0.0208(18) 0.0149(18) -0.0016(14) 0.0012(13) 0.0071(14)
C14 0.028(2) 0.025(2) 0.0193(18) 0.0026(15) 0.0048(15) 0.0066(16)
C15 0.032(2) 0.037(2) 0.036(2) 0.0167(19) 0.0170(18) 0.020(2)
C16 0.018(2) 0.060(3) 0.043(2) 0.0053(19) 0.0058(18) 0.034(2)
C17 0.028(2) 0.045(3) 0.038(2) -0.0170(18) -0.0158(17) 0.020(2)
C18 0.0251(19) 0.027(2) 0.0181(18) -0.0063(16) -0.0027(14) 0.0112(16)
C19 0.0135(17) 0.0214(18) 0.0120(17) 0.0040(14) -0.0012(13) -0.0058(14)
C20 0.0190(19) 0.0239(19) 0.0183(18) -0.0021(15) 0.0012(14) 0.0015(15)
C21 0.030(2) 0.042(2) 0.0150(19) 0.0005(18) -0.0032(15) 0.0080(17)
C22 0.021(2) 0.047(2) 0.021(2) -0.0005(18) -0.0074(15) -0.0071(19)
C23 0.0164(19) 0.037(2) 0.029(2) -0.0076(16) -0.0019(15) -0.0077(19)
C24 0.0196(19) 0.0245(19) 0.025(2) -0.0017(15) 0.0067(15) -0.0014(16)
C25 0.0249(19) 0.0153(17) 0.0181(18) 0.0019(14) 0.0003(14) -0.0012(15)
C26 0.0205(17) 0.0158(16) 0.0163(16) 0.0071(15) 0.0014(13) -0.0047(15)
C27 0.026(2) 0.0163(18) 0.029(2) -0.0017(15) 0.0004(15) 0.0013(16)
C28 0.038(2) 0.0154(18) 0.037(2) 0.0041(17) -0.0042(17) 0.0028(17)
C29 0.030(2) 0.025(2) 0.038(2) 0.0141(16) -0.0088(17) -0.0097(18)
C30 0.018(2) 0.033(2) 0.034(2) -0.0011(15) 0.0008(16) -0.0097(18)
C31 0.0222(19) 0.0209(18) 0.0214(18) -0.0013(15) 0.0068(14) -0.0028(16)
Cl3 0.0338(5) 0.0281(5) 0.0328(5) 0.0003(4) -0.0035(4) 0.0001(4)
Cl4 0.0495(7) 0.0551(7) 0.0377(6) 0.0179(5) 0.0050(5) -0.0094(5)
C32 0.036(2) 0.030(2) 0.031(2) 0.0039(17) 0.0026(17) -0.0002(18)

loop_
_atom_type_symbol
_atom_type_description
_atom_type_scat_dispersion_real
_atom_type_scat_dispersion_imag
_atom_type_scat_source
C C 0.0033 0.0016 'International Tables Vol C Tables 4.2.6.8 and 6.1.1.4'
H H 0.0000 0.0000 'International Tables Vol C Tables 4.2.6.8 and 6.1.1.4'
N N 0.0061 0.0033 'International Tables Vol C Tables 4.2.6.8 and 6.1.1.4'
P P 0.1023 0.0942 'International Tables Vol C Tables 4.2.6.8 and 6.1.1.4'
Cl Cl 0.1484 0.1585 'International Tables Vol C Tables 4.2.6.8 and 6.1.1.4'
Ni Ni 0.3393 1.1124 'International Tables Vol C Tables 4.2.6.8 and 6.1.1.4'

loop_
_geom_angle_atom_site_label_1
_geom_angle_atom_site_label_2
_geom_angle_atom_site_label_3
_geom_angle
_geom_angle_publ_flag
P2 Ni1 P1 73.64(5) yes
P2 Ni1 Cl2 93.79(5) yes
P1 Ni1 Cl2 167.11(3) yes
P2 Ni1 Cl1 167.91(4) yes
P1 Ni1 Cl1 94.29(4) yes
Cl2 Ni1 Cl1 98.29(5) yes
N1 P2 Ni1 94.60(9) ?
N1 P1 Ni1 94.10(9) n
P2 N1 P1 97.02(12) ?
N1 P1 C7 109.50(13) n
N1 P1 C1 112.46(12) n
C7 P1 C1 106.49(14) n
C7 P1 Ni1 120.15(10) ?
C1 P1 Ni1 113.74(10) ?
N1 P2 C13 107.14(13) ?
N1 P2 C19 109.77(13) ?
C13 P2 C19 105.05(14) ?
C13 P2 Ni1 119.37(11) ?
C19 P2 Ni1 119.62(10) ?
C25 N1 P2 128.80(18) ?
C25 N1 P1 132.73(19) ?
C2 C1 C6 119.9(3) ?
C2 C1 P1 118.2(2) ?
C6 C1 P1 121.9(2) ?
C3 C2 C1 119.8(3) ?
C3 C2 H2 120.1 ?
C1 C2 H2 120.1 ?
C4 C3 C2 120.6(3) ?
C4 C3 H3 119.7 ?
C2 C3 H3 119.7 ?
C3 C4 C5 119.5(3) ?
C3 C4 H4 120.2 ?
C5 C4 H4 120.2 ?
C4 C5 C6 120.8(3) ?
C4 C5 H5 119.6 ?
C6 C5 H5 119.6 ?
C5 C6 C1 119.4(3) ?
C5 C6 H6 120.3 ?
C1 C6 H6 120.3 ?
C8 C7 C12 119.4(3) ?
C8 C7 P1 118.2(2) ?
C12 C7 P1 122.3(2) ?
C9 C8 C7 119.9(3) ?
C9 C8 H8 120.0 ?
C7 C8 H8 120.0 ?
C10 C9 C8 120.3(3) ?
C10 C9 H9 119.9 ?
C8 C9 H9 119.9 ?
C9 C10 C11 120.3(3) ?
C9 C10 H10 119.9 ?
C11 C10 H10 119.9 ?
C12 C11 C10 119.5(3) ?
C12 C11 H11 120.3 ?
C10 C11 H11 120.3 ?
C11 C12 C7 120.6(3) ?
C11 C12 H12 119.7 ?
C7 C12 H12 119.7 ?
C18 C13 C14 119.1(3) ?
C18 C13 P2 120.5(2) ?
C14 C13 P2 119.9(2) ?
C15 C14 C13 120.6(3) ?
C15 C14 H14 119.7 ?
C13 C14 H14 119.7 ?
C14 C15 C16 120.0(3) ?
C14 C15 H15 120.0 ?
C16 C15 H15 120.0 ?
C17 C16 C15 120.7(3) ?
C17 C16 H16 119.7 ?
C15 C16 H16 119.7 ?
C16 C17 C18 119.7(3) ?
C16 C17 H17 120.1 ?
C18 C17 H17 120.1 ?
C13 C18 C17 119.8(3) ?
C13 C18 H18 120.1 ?
C17 C18 H18 120.1 ?
C20 C19 C24 119.8(3) ?
C20 C19 P2 118.6(2) ?
C24 C19 P2 121.4(2) ?
C21 C20 C19 120.0(3) ?
C21 C20 H20 120.0 ?
C19 C20 H20 120.0 ?
C20 C21 C22 120.0(3) ?
C20 C21 H21 120.0 ?
C22 C21 H21 120.0 ?
C23 C22 C21 120.0(3) ?
C23 C22 H22 120.0 ?
C21 C22 H22 120.0 ?
C22 C23 C24 120.9(3) ?
C22 C23 H23 119.6 ?
C24 C23 H23 119.6 ?
C23 C24 C19 119.3(3) ?
C23 C24 H24 120.3 ?
C19 C24 H24 120.3 ?
N1 C25 C26 114.1(2) ?
N1 C25 H25A 108.7 ?
C26 C25 H25A 108.7 ?
N1 C25 H25B 108.7 ?
C26 C25 H25B 108.7 ?
H25A C25 H25B 107.6 ?
C27 C26 C31 119.5(3) ?
C27 C26 C25 119.6(3) ?
C31 C26 C25 120.9(3) ?
C26 C27 C28 120.5(3) ?
C26 C27 H27 119.7 ?
C28 C27 H27 119.7 ?
C29 C28 C27 119.6(3) ?
C29 C28 H28 120.2 ?
C27 C28 H28 120.2 ?
C28 C29 C30 120.1(3) ?
C28 C29 H29 119.9 ?
C30 C29 H29 119.9 ?
C31 C30 C29 120.4(3) ?
C31 C30 H30 119.8 ?
C29 C30 H30 119.8 ?
C30 C31 C26 119.8(3) ?
C30 C31 H31 120.1 ?
C26 C31 H31 120.1 ?
Cl4 C32 Cl3 110.75(18) ?
Cl4 C32 H32A 109.5 ?
Cl3 C32 H32A 109.5 ?
Cl4 C32 H32B 109.5 ?
Cl3 C32 H32B 109.5 ?
H32A C32 H32B 108.1 ?

loop_
_geom_bond_atom_site_label_1
_geom_bond_atom_site_label_2
_geom_bond_distance
_geom_bond_publ_flag
Ni1 P2 2.1244(11) yes
Ni1 P1 2.1349(12) yes
Ni1 Cl2 2.1994(12) yes
Ni1 Cl1 2.2031(12) yes
P1 N1 1.706(2) n
P1 C7 1.808(3) ?
P1 C1 1.817(3) ?
P1 P2 2.5525(16) ?
P2 N1 1.702(2) n
P2 C13 1.803(3) ?
P2 C19 1.805(3) ?
N1 C25 1.488(3) ?
C1 C2 1.393(4) ?
C1 C6 1.394(4) ?
C2 C3 1.390(4) ?
C2 H2 0.9500 ?
C3 C4 1.379(4) ?
C3 H3 0.9500 ?
C4 C5 1.384(4) ?
C4 H4 0.9500 ?
C5 C6 1.391(4) ?
C5 H5 0.9500 ?
C6 H6 0.9500 ?
C7 C8 1.395(4) ?
C7 C12 1.397(4) ?
C8 C9 1.389(4) ?
C8 H8 0.9500 ?
C9 C10 1.376(4) ?
C9 H9 0.9500 ?
C10 C11 1.402(4) ?
C10 H10 0.9500 ?
C11 C12 1.378(4) ?
C11 H11 0.9500 ?
C12 H12 0.9500 ?
C13 C18 1.399(4) ?
C13 C14 1.401(4) ?
C14 C15 1.375(4) ?
C14 H14 0.9500 ?
C15 C16 1.386(5) ?
C15 H15 0.9500 ?
C16 C17 1.380(4) ?
C16 H16 0.9500 ?
C17 C18 1.401(4) ?
C17 H17 0.9500 ?
C18 H18 0.9500 ?
C19 C20 1.395(4) ?
C19 C24 1.400(4) ?
C20 C21 1.389(4) ?
C20 H20 0.9500 ?
C21 C22 1.399(4) ?
C21 H21 0.9500 ?
C22 C23 1.369(4) ?
C22 H22 0.9500 ?
C23 C24 1.395(4) ?
C23 H23 0.9500 ?
C24 H24 0.9500 ?
C25 C26 1.519(4) ?
C25 H25A 0.9900 ?
C25 H25B 0.9900 ?
C26 C27 1.387(4) ?
C26 C31 1.401(4) ?
C27 C28 1.401(4) ?
C27 H27 0.9500 ?
C28 C29 1.381(4) ?
C28 H28 0.9500 ?
C29 C30 1.395(4) ?
C29 H29 0.9500 ?
C30 C31 1.387(4) ?
C30 H30 0.9500 ?
C31 H31 0.9500 ?
Cl3 C32 1.785(3) ?
Cl4 C32 1.761(3) ?
C32 H32A 0.9900 ?
C32 H32B 0.9900 ?

loop_
_geom_hbond_atom_site_label_D
_geom_hbond_atom_site_label_H
_geom_hbond_atom_site_label_A
_geom_hbond_site_symmetry_A
_geom_hbond_distance_DH
_geom_hbond_distance_HA
_geom_hbond_distance_DA
_geom_hbond_angle_DHA
C15 H15 Cl2 2_556 0.95 2.72 3.626(4) 160
C22 H22 Cl2 2_656 0.95 2.69 3.485(4) 142
C25 H25A Cl2 1_565 0.99 2.79 3.737(4) 159
C32 H32B Cl1 . 0.99 2.68 3.522(4) 143

loop_
_geom_torsion_atom_site_label_1
_geom_torsion_atom_site_label_2
_geom_torsion_atom_site_label_3
_geom_torsion_atom_site_label_4
_geom_torsion
P2 Ni1 P1 N1 5.48(8)
Cl2 Ni1 P1 N1 18.5(2)
Cl1 Ni1 P1 N1 -174.07(8)
P2 Ni1 P1 C7 120.86(12)
Cl2 Ni1 P1 C7 133.90(18)
Cl1 Ni1 P1 C7 -58.69(12)
P2 Ni1 P1 C1 -111.26(10)
Cl2 Ni1 P1 C1 -98.22(19)
Cl1 Ni1 P1 C1 69.18(10)
Cl2 Ni1 P1 P2 13.04(17)
Cl1 Ni1 P1 P2 -179.55(4)
P1 Ni1 P2 N1 -5.50(8)
Cl2 Ni1 P2 N1 177.39(9)
Cl1 Ni1 P2 N1 -3.4(2)
P1 Ni1 P2 C13 107.13(12)
Cl2 Ni1 P2 C13 -69.98(12)
Cl1 Ni1 P2 C13 109.3(2)
P1 Ni1 P2 C19 -121.36(12)
Cl2 Ni1 P2 C19 61.54(12)
Cl1 Ni1 P2 C19 -119.2(2)
Cl2 Ni1 P2 P1 -177.11(4)
Cl1 Ni1 P2 P1 2.13(18)
C7 P1 P2 N1 71.49(17)
C1 P1 P2 N1 -90.16(16)
Ni1 P1 P2 N1 171.72(13)
N1 P1 P2 C13 82.17(17)
C7 P1 P2 C13 153.65(17)
C1 P1 P2 C13 -7.99(17)
Ni1 P1 P2 C13 -106.11(12)
N1 P1 P2 C19 -72.03(17)
C7 P1 P2 C19 -0.54(19)
C1 P1 P2 C19 -162.19(16)
Ni1 P1 P2 C19 99.69(13)
N1 P1 P2 Ni1 -171.72(13)
C7 P1 P2 Ni1 -100.24(13)
C1 P1 P2 Ni1 98.12(12)
C13 P2 N1 C25 51.5(3)
C19 P2 N1 C25 -62.1(3)
Ni1 P2 N1 C25 174.2(2)
P1 P2 N1 C25 167.5(3)
C13 P2 N1 P1 -116.01(13)
C19 P2 N1 P1 130.43(13)
Ni1 P2 N1 P1 6.66(10)
C7 P1 N1 C25 62.6(3)
C1 P1 N1 C25 -55.5(3)
Ni1 P1 N1 C25 -173.3(2)
P2 P1 N1 C25 -166.7(3)
C7 P1 N1 P2 -130.64(13)
C1 P1 N1 P2 111.19(13)
Ni1 P1 N1 P2 -6.62(10)
N1 P1 C1 C2 -86.1(2)
C7 P1 C1 C2 154.0(2)
Ni1 P1 C1 C2 19.3(2)
P2 P1 C1 C2 -40.4(3)
N1 P1 C1 C6 92.1(2)
C7 P1 C1 C6 -27.8(3)
Ni1 P1 C1 C6 -162.5(2)
P2 P1 C1 C6 137.8(2)
C6 C1 C2 C3 -0.9(4)
P1 C1 C2 C3 177.3(2)
C1 C2 C3 C4 0.8(4)
C2 C3 C4 C5 -0.3(4)
C3 C4 C5 C6 0.1(4)
C4 C5 C6 C1 -0.2(4)
C2 C1 C6 C5 0.6(4)
P1 C1 C6 C5 -177.5(2)
N1 P1 C7 C8 -178.5(2)
C1 P1 C7 C8 -56.6(3)
Ni1 P1 C7 C8 74.5(3)
P2 P1 C7 C8 139.8(2)
N1 P1 C7 C12 4.4(3)
C1 P1 C7 C12 126.2(3)
Ni1 P1 C7 C12 -102.7(2)
P2 P1 C7 C12 -37.3(3)
C12 C7 C8 C9 2.1(4)
P1 C7 C8 C9 -175.2(2)
C7 C8 C9 C10 -1.5(5)
C8 C9 C10 C11 -0.4(5)
C9 C10 C11 C12 1.6(5)
C10 C11 C12 C7 -1.0(5)
C8 C7 C12 C11 -0.8(5)
P1 C7 C12 C11 176.3(2)
N1 P2 C13 C18 101.7(2)
C19 P2 C13 C18 -141.6(2)
Ni1 P2 C13 C18 -3.9(3)
P1 P2 C13 C18 58.3(3)
N1 P2 C13 C14 -71.2(3)
C19 P2 C13 C14 45.5(3)
Ni1 P2 C13 C14 -176.8(2)
P1 P2 C13 C14 -114.6(2)
C18 C13 C14 C15 -3.2(4)
P2 C13 C14 C15 169.8(2)
C13 C14 C15 C16 1.0(5)
C14 C15 C16 C17 1.6(5)
C15 C16 C17 C18 -2.0(5)
C14 C13 C18 C17 2.7(4)
P2 C13 C18 C17 -170.2(2)
C16 C17 C18 C13 -0.2(5)
N1 P2 C19 C20 155.3(2)
C13 P2 C19 C20 40.4(3)
Ni1 P2 C19 C20 -97.1(2)
P1 P2 C19 C20 -162.63(17)
N1 P2 C19 C24 -29.8(3)
C13 P2 C19 C24 -144.7(2)
Ni1 P2 C19 C24 77.8(3)
P1 P2 C19 C24 12.3(3)
C24 C19 C20 C21 1.4(4)
P2 C19 C20 C21 176.4(2)
C19 C20 C21 C22 -0.7(5)
C20 C21 C22 C23 -0.2(5)
C21 C22 C23 C24 0.2(5)
C22 C23 C24 C19 0.5(5)
C20 C19 C24 C23 -1.3(4)
P2 C19 C24 C23 -176.1(2)
P2 N1 C25 C26 -122.1(3)
P1 N1 C25 C26 40.9(4)
N1 C25 C26 C27 -109.9(3)
N1 C25 C26 C31 69.1(3)
C31 C26 C27 C28 0.2(4)
C25 C26 C27 C28 179.2(3)
C26 C27 C28 C29 -1.1(5)
C27 C28 C29 C30 1.3(5)
C28 C29 C30 C31 -0.7(5)
C29 C30 C31 C26 -0.2(4)
C27 C26 C31 C30 0.4(4)
C25 C26 C31 C30 -178.6(3)
